data_4103489
loop_
_publ_author_name
'James D. Blakemore'
'Nathan D. Schley'
'David Balcells'
'Jonathan F. Hull'
'Gerard W. Olack'
'Christopher D. Incarvito'
'Odile Eisenstein'
'Gary W. Brudvig'
'Robert H. Crabtree'

_publ_contact_author_address
;
     Department of Chemistry
     Yale University
     225 Prospect St
     PO Box 208107
     New Haven, CT 06520-8107
     USA
;
_publ_contact_author_email robert.crabtree@yale.edu
_publ_contact_author_fax '+203 432 6144'
_publ_contact_author_name 'Dr. Robert H Crabtree'
_publ_contact_author_phone '+203 432 3925'
_publ_section_title
;
 Half-Sandwich Iridium Complexes for Homogeneous Water-Oxidation Catalysis
;
_journal_name_full 'Journal of the American Chemical Society'
_journal_page_first 16017
_journal_page_last 16029
_journal_paper_doi 10.1021/ja104775j
_journal_volume 132
_journal_year 2010
_chemical_formula_moiety 'C15 H13 I Ir N3 O3 '
_chemical_formula_sum 'C15 H13 I Ir N3 O3'
_chemical_formula_weight 602.41
_space_group_IT_number 2
_symmetry_cell_setting triclinic
_symmetry_Int_Tables_number 2
_symmetry_space_group_name_Hall '-P 1'
_symmetry_space_group_name_H-M 'P -1'
_cell_angle_alpha 108.2293(14)
_cell_angle_beta 104.7086(15)
_cell_angle_gamma 94.1493(15)
_cell_formula_units_Z 4
_cell_length_a 10.7369(7)
_cell_length_b 12.7746(9)
_cell_length_c 13.1044(9)
_cell_measurement_reflns_used 15607
_cell_measurement_temperature 223.1
_cell_measurement_theta_max 27.5
_cell_measurement_theta_min 3.2
_cell_volume 1628.55(19)
_computing_cell_refinement PROCESS-AUTO
_computing_data_collection PROCESS-AUTO
_computing_data_reduction CrystalStructure
_computing_publication_material 'CrystalStructure 3.8'
_computing_structure_refinement SHELXL
_computing_structure_solution 'DIRDIF99 (PATTY)'
_diffrn_detector_area_resol_mean 6.85
_diffrn_measured_fraction_theta_full 0.994
_diffrn_measured_fraction_theta_max 0.994
_diffrn_measurement_device_type 'Rigaku SCXmini'
_diffrn_measurement_method \w
_diffrn_radiation_type 'Mo K\a'
_diffrn_radiation_wavelength 0.71075
_diffrn_reflns_av_R_equivalents 0.039
_diffrn_reflns_limit_h_max 13
_diffrn_reflns_limit_h_min -13
_diffrn_reflns_limit_k_max 16
_diffrn_reflns_limit_k_min -16
_diffrn_reflns_limit_l_max 16
_diffrn_reflns_limit_l_min -16
_diffrn_reflns_number 17116
_diffrn_reflns_theta_full 27.48
_diffrn_reflns_theta_max 27.48
_exptl_absorpt_coefficient_mu 10.135
_exptl_absorpt_correction_T_max 0.602
_exptl_absorpt_correction_T_min 0.315
_exptl_absorpt_correction_type multi-scan
_exptl_absorpt_process_details 'Jacobson, R. (1998) Private communication'
_exptl_crystal_colour Yellow
_exptl_crystal_density_diffrn 2.457
_exptl_crystal_density_method 'not measured'
_exptl_crystal_description Prism
_exptl_crystal_F_000 1112.00
_exptl_crystal_size_max 0.16
_exptl_crystal_size_mid 0.05
_exptl_crystal_size_min 0.05
_refine_diff_density_max 0.68
_refine_diff_density_min -1.30
_refine_ls_extinction_method none
_refine_ls_goodness_of_fit_ref 1.044
_refine_ls_hydrogen_treatment refall
_refine_ls_number_parameters 416
_refine_ls_number_reflns 7415
_refine_ls_R_factor_gt 0.0396
_refine_ls_shift/su_max 0.0010
_refine_ls_structure_factor_coef Fsqd
_refine_ls_weighting_details 'w = 1/[\s^2^(Fo^2^)+(0.0226P)^2^+3.7162P] where P=(Fo^2^+2Fc^2^)/3'
_refine_ls_weighting_scheme calc
_refine_ls_wR_factor_ref 0.0734
_reflns_number_gt 5908
_reflns_number_total 7415
_reflns_threshold_expression F^2^>2.0\s(F^2^)
_cod_data_source_file ja104775j_si_002_4.cif
_cod_data_source_block CpIrI(bipy)
_cod_original_formula_sum 'C15 H13 I Ir N3 O3 '
_cod_database_code 4103489

loop_
_symmetry_equiv_pos_site_id
_symmetry_equiv_pos_as_xyz
1 +X,+Y,+Z
2 -X,-Y,-Z

loop_
_atom_site_label
_atom_site_type_symbol
_atom_site_fract_x
_atom_site_fract_y
_atom_site_fract_z
_atom_site_U_iso_or_equiv
_atom_site_adp_type
_atom_site_occupancy
_atom_site_symmetry_multiplicity
_atom_site_calc_flag
_atom_site_refinement_flags
Ir(1) Ir 0.48004(2) 0.69186(2) 0.22722(2) 0.03162(7) Uani 1.00 1 d .
Ir(2) Ir 0.08924(3) 0.29257(2) 0.27087(2) 0.03240(7) Uani 1.00 1 d .
I(1) I 0.46974(5) 0.72247(4) 0.03122(4) 0.04907(14) Uani 1.00 1 d .
I(2) I 0.03082(5) 0.34050(4) 0.08014(4) 0.04438(13) Uani 1.00 1 d .
O(1) O 0.6586(8) 0.3725(8) 0.2904(7) 0.120(3) Uani 1.00 1 d .
O(2) O 0.5540(5) 0.3791(5) 0.4045(5) 0.0759(18) Uani 1.00 1 d .
O(3) O 0.7321(7) 0.3180(4) 0.4252(6) 0.083(2) Uani 1.00 1 d .
O(4) O 0.8235(5) 1.0837(4) 0.6702(4) 0.0525(13) Uani 1.00 1 d .
O(5) O 0.7129(4) 0.9158(4) 0.5879(4) 0.0487(12) Uani 1.00 1 d .
O(6) O 0.9178(4) 0.9459(4) 0.6007(4) 0.0549(14) Uani 1.00 1 d .
N(1) N 0.6757(5) 0.6806(4) 0.2439(4) 0.0358(13) Uani 1.00 1 d .
N(2) N 0.5713(4) 0.8563(4) 0.3109(4) 0.0286(11) Uani 1.00 1 d .
N(3) N -0.0421(5) 0.1454(4) 0.1911(4) 0.0363(13) Uani 1.00 1 d .
N(4) N 0.1996(5) 0.1798(4) 0.2012(4) 0.0322(12) Uani 1.00 1 d .
N(5) N 0.6483(5) 0.3550(4) 0.3697(5) 0.0363(13) Uani 1.00 1 d .
N(6) N 0.8178(5) 0.9820(5) 0.6200(4) 0.0405(14) Uani 1.00 1 d .
C(1) C 0.7179(7) 0.5843(6) 0.2037(6) 0.0507(19) Uani 1.00 1 d .
C(2) C 0.8461(8) 0.5806(7) 0.2087(8) 0.070(2) Uani 1.00 1 d .
C(3) C 0.9335(8) 0.6795(8) 0.2562(8) 0.073(2) Uani 1.00 1 d .
C(4) C 0.8912(6) 0.7773(6) 0.2987(6) 0.0502(19) Uani 1.00 1 d .
C(5) C 0.7610(6) 0.7769(5) 0.2908(5) 0.0338(14) Uani 1.00 1 d .
C(6) C 0.7036(6) 0.8776(5) 0.3306(5) 0.0315(14) Uani 1.00 1 d .
C(7) C 0.7744(6) 0.9841(5) 0.3829(5) 0.0360(15) Uani 1.00 1 d .
C(8) C 0.7089(7) 1.0716(5) 0.4162(5) 0.0414(17) Uani 1.00 1 d .
C(9) C 0.5758(7) 1.0508(5) 0.3981(5) 0.0400(16) Uani 1.00 1 d .
C(10) C 0.5099(6) 0.9433(5) 0.3454(5) 0.0378(16) Uani 1.00 1 d .
C(11) C 0.2751(7) 0.6272(10) 0.1756(10) 0.076(3) Uani 1.00 1 d .
C(12) C 0.3466(10) 0.5367(7) 0.1626(9) 0.077(3) Uani 1.00 1 d .
C(13) C 0.4229(9) 0.5493(8) 0.2680(11) 0.075(3) Uani 1.00 1 d .
C(14) C 0.4039(9) 0.6424(9) 0.3443(8) 0.073(2) Uani 1.00 1 d .
C(15) C 0.3123(9) 0.6891(7) 0.2897(10) 0.070(2) Uani 1.00 1 d .
C(16) C -0.1702(6) 0.1385(6) 0.1874(6) 0.0450(18) Uani 1.00 1 d .
C(17) C -0.2503(7) 0.0340(6) 0.1467(6) 0.0491(19) Uani 1.00 1 d .
C(18) C -0.1987(8) -0.0622(6) 0.1120(6) 0.055(2) Uani 1.00 1 d .
C(19) C -0.0691(8) -0.0528(5) 0.1152(5) 0.0447(18) Uani 1.00 1 d .
C(20) C 0.0062(6) 0.0514(5) 0.1551(5) 0.0294(13) Uani 1.00 1 d .
C(21) C 0.1441(6) 0.0704(5) 0.1593(5) 0.0341(15) Uani 1.00 1 d .
C(22) C 0.2162(7) -0.0110(6) 0.1237(5) 0.0438(17) Uani 1.00 1 d .
C(23) C 0.3464(7) 0.0198(6) 0.1303(6) 0.0491(19) Uani 1.00 1 d .
C(24) C 0.3981(7) 0.1281(7) 0.1703(6) 0.051(2) Uani 1.00 1 d .
C(25) C 0.3259(6) 0.2087(6) 0.2060(6) 0.0424(17) Uani 1.00 1 d .
C(26) C 0.1815(9) 0.3268(6) 0.4479(6) 0.059(2) Uani 1.00 1 d .
C(27) C 0.0478(9) 0.3311(7) 0.4297(6) 0.061(2) Uani 1.00 1 d .
C(28) C 0.0160(8) 0.4155(6) 0.3851(6) 0.058(2) Uani 1.00 1 d .
C(29) C 0.1343(8) 0.4665(6) 0.3774(6) 0.055(2) Uani 1.00 1 d .
C(30) C 0.2356(8) 0.4125(6) 0.4150(6) 0.055(2) Uani 1.00 1 d .
H(1) H 0.6576 0.5173 0.1712 0.061 Uiso 1.00 1 c R
H(2) H 0.8742 0.5122 0.1804 0.084 Uiso 1.00 1 c R
H(3) H 1.0219 0.6793 0.2591 0.087 Uiso 1.00 1 c R
H(4) H 0.9506 0.8447 0.3332 0.060 Uiso 1.00 1 c R
H(5) H 0.8652 0.9968 0.3955 0.043 Uiso 1.00 1 c R
H(6) H 0.7547 1.1452 0.4510 0.050 Uiso 1.00 1 c R
H(7) H 0.5306 1.1099 0.4217 0.048 Uiso 1.00 1 c R
H(8) H 0.4191 0.9298 0.3331 0.045 Uiso 1.00 1 c R
H(9) H 0.2145 0.6421 0.1183 0.091 Uiso 1.00 1 c R
H(10) H 0.3422 0.4798 0.0952 0.092 Uiso 1.00 1 c R
H(11) H 0.4800 0.5007 0.2851 0.090 Uiso 1.00 1 c R
H(12) H 0.4471 0.6696 0.4218 0.087 Uiso 1.00 1 c R
H(13) H 0.2792 0.7530 0.3235 0.084 Uiso 1.00 1 c R
H(14) H -0.2051 0.2040 0.2123 0.054 Uiso 1.00 1 c R
H(15) H -0.3392 0.0295 0.1431 0.059 Uiso 1.00 1 c R
H(16) H -0.2510 -0.1328 0.0867 0.065 Uiso 1.00 1 c R
H(17) H -0.0323 -0.1172 0.0901 0.054 Uiso 1.00 1 c R
H(18) H 0.1782 -0.0868 0.0952 0.053 Uiso 1.00 1 c R
H(19) H 0.3969 -0.0350 0.1068 0.059 Uiso 1.00 1 c R
H(20) H 0.4853 0.1493 0.1741 0.061 Uiso 1.00 1 c R
H(21) H 0.3639 0.2845 0.2340 0.051 Uiso 1.00 1 c R
H(22) H 0.2271 0.2770 0.4763 0.071 Uiso 1.00 1 c R
H(23) H -0.0115 0.2845 0.4450 0.073 Uiso 1.00 1 c R
H(24) H -0.0672 0.4348 0.3644 0.069 Uiso 1.00 1 c R
H(25) H 0.1427 0.5266 0.3513 0.067 Uiso 1.00 1 c R
H(26) H 0.3235 0.4294 0.4182 0.065 Uiso 1.00 1 c R

loop_
_atom_site_aniso_label
_atom_site_aniso_U_11
_atom_site_aniso_U_22
_atom_site_aniso_U_33
_atom_site_aniso_U_12
_atom_site_aniso_U_13
_atom_site_aniso_U_23
Ir(1) 0.02860(14) 0.02894(14) 0.03766(16) 0.00296(11) 0.01054(12) 0.01161(12)
Ir(2) 0.03687(15) 0.02473(13) 0.03045(15) 0.00462(11) 0.00991(12) 0.00249(11)
I(1) 0.0598(3) 0.0434(2) 0.0406(2) 0.0014(2) 0.0135(2) 0.0121(2)
I(2) 0.0531(2) 0.0357(2) 0.0429(2) 0.0130(2) 0.0116(2) 0.0123(2)
O(1) 0.132(7) 0.173(8) 0.110(6) 0.059(6) 0.065(5) 0.090(6)
O(2) 0.050(3) 0.099(5) 0.065(4) 0.003(3) 0.012(3) 0.016(3)
O(3) 0.096(5) 0.051(3) 0.099(5) 0.020(3) 0.018(4) 0.029(3)
O(4) 0.059(3) 0.045(3) 0.050(3) 0.006(2) 0.014(2) 0.013(2)
O(5) 0.035(2) 0.053(3) 0.064(3) 0.002(2) 0.015(2) 0.028(2)
O(6) 0.036(2) 0.082(4) 0.057(3) 0.023(2) 0.019(2) 0.031(3)
N(1) 0.033(3) 0.036(3) 0.041(3) 0.013(2) 0.014(2) 0.014(2)
N(2) 0.027(2) 0.028(2) 0.030(2) 0.003(2) 0.006(2) 0.011(2)
N(3) 0.042(3) 0.030(2) 0.035(3) 0.005(2) 0.010(2) 0.009(2)
N(4) 0.036(3) 0.027(2) 0.030(3) 0.009(2) 0.009(2) 0.005(2)
N(5) 0.036(3) 0.024(2) 0.047(3) 0.004(2) 0.009(3) 0.012(2)
N(6) 0.040(3) 0.053(4) 0.036(3) 0.014(3) 0.011(2) 0.025(3)
C(1) 0.053(4) 0.040(4) 0.060(5) 0.013(3) 0.019(4) 0.015(3)
C(2) 0.062(5) 0.056(5) 0.112(8) 0.035(4) 0.046(5) 0.032(5)
C(3) 0.042(4) 0.090(7) 0.106(8) 0.030(5) 0.034(5) 0.046(6)
C(4) 0.030(3) 0.059(5) 0.062(5) 0.006(3) 0.012(3) 0.022(4)
C(5) 0.035(3) 0.035(3) 0.037(3) 0.006(2) 0.013(3) 0.018(3)
C(6) 0.032(3) 0.036(3) 0.026(3) 0.003(2) 0.007(2) 0.013(2)
C(7) 0.035(3) 0.038(3) 0.037(3) -0.004(3) 0.009(3) 0.020(3)
C(8) 0.056(4) 0.030(3) 0.035(4) -0.002(3) 0.011(3) 0.012(3)
C(9) 0.050(4) 0.033(3) 0.037(4) 0.013(3) 0.010(3) 0.013(3)
C(10) 0.034(3) 0.042(4) 0.040(4) 0.015(3) 0.011(3) 0.015(3)
C(11) 0.026(4) 0.115(8) 0.103(8) -0.012(5) 0.003(5) 0.076(7)
C(12) 0.070(6) 0.046(5) 0.091(7) -0.039(5) 0.040(6) -0.010(5)
C(13) 0.054(5) 0.057(6) 0.141(10) 0.012(4) 0.037(6) 0.067(7)
C(14) 0.066(6) 0.084(7) 0.065(6) -0.030(5) 0.019(5) 0.031(5)
C(15) 0.062(5) 0.048(5) 0.123(9) 0.008(4) 0.064(6) 0.030(6)
C(16) 0.040(4) 0.054(4) 0.043(4) 0.001(3) 0.017(3) 0.018(3)
C(17) 0.038(4) 0.058(5) 0.044(4) -0.006(3) 0.010(3) 0.013(4)
C(18) 0.070(5) 0.050(4) 0.036(4) -0.020(4) 0.009(4) 0.015(3)
C(19) 0.074(5) 0.032(3) 0.023(3) 0.000(3) 0.013(3) 0.006(2)
C(20) 0.036(3) 0.027(3) 0.027(3) 0.001(2) 0.009(2) 0.012(2)
C(21) 0.048(4) 0.026(3) 0.028(3) 0.010(3) 0.010(3) 0.009(2)
C(22) 0.062(4) 0.037(3) 0.035(4) 0.019(3) 0.014(3) 0.014(3)
C(23) 0.058(5) 0.053(4) 0.043(4) 0.034(4) 0.020(3) 0.016(3)
C(24) 0.035(3) 0.065(5) 0.055(5) 0.020(3) 0.011(3) 0.025(4)
C(25) 0.033(3) 0.048(4) 0.048(4) 0.013(3) 0.011(3) 0.018(3)
C(26) 0.093(7) 0.036(4) 0.029(4) 0.011(4) 0.001(4) -0.001(3)
C(27) 0.078(6) 0.061(5) 0.035(4) -0.004(4) 0.028(4) -0.003(4)
C(28) 0.061(5) 0.056(5) 0.033(4) 0.021(4) 0.012(4) -0.017(3)
C(29) 0.075(5) 0.033(4) 0.039(4) 0.006(4) 0.011(4) -0.009(3)
C(30) 0.053(4) 0.050(4) 0.031(4) -0.002(4) -0.002(3) -0.012(3)

loop_
_atom_type_symbol
_atom_type_description
_atom_type_scat_dispersion_real
_atom_type_scat_dispersion_imag
_atom_type_scat_source
Ir Ir -1.444 7.990
;
International Tables for Crystallography
(1992, Vol. C, Tables 4.2.6.8 and 6.1.1.4)
;
I I -0.474 1.812
;
International Tables for Crystallography
(1992, Vol. C, Tables 4.2.6.8 and 6.1.1.4)
;
O O 0.011 0.006
;
International Tables for Crystallography
(1992, Vol. C, Tables 4.2.6.8 and 6.1.1.4)
;
N N 0.006 0.003
;
International Tables for Crystallography
(1992, Vol. C, Tables 4.2.6.8 and 6.1.1.4)
;
C C 0.003 0.002
;
International Tables for Crystallography
(1992, Vol. C, Tables 4.2.6.8 and 6.1.1.4)
;
H H 0.000 0.000
;
International Tables for Crystallography
(1992, Vol. C, Table 6.1.1.4)
;

loop_
_geom_angle_atom_site_label_1
_geom_angle_atom_site_label_2
_geom_angle_atom_site_label_3
_geom_angle
_geom_angle_publ_flag
I(1) Ir(1) N(1) 86.67(18) yes
I(1) Ir(1) N(2) 88.86(16) yes
I(1) Ir(1) C(11) 93.2(3) yes
I(1) Ir(1) C(12) 98.6(3) yes
I(1) Ir(1) C(13) 132.9(3) yes
I(1) Ir(1) C(14) 155.9(2) yes
I(1) Ir(1) C(15) 122.7(3) yes
N(1) Ir(1) N(2) 77.2(2) yes
N(1) Ir(1) C(11) 154.9(3) yes
N(1) Ir(1) C(12) 116.6(3) yes
N(1) Ir(1) C(13) 99.6(3) yes
N(1) Ir(1) C(14) 114.8(3) yes
N(1) Ir(1) C(15) 150.6(3) yes
N(2) Ir(1) C(11) 127.9(3) yes
N(2) Ir(1) C(12) 164.5(3) yes
N(2) Ir(1) C(13) 138.2(3) yes
N(2) Ir(1) C(14) 106.0(3) yes
N(2) Ir(1) C(15) 101.5(2) yes
C(11) Ir(1) C(12) 38.7(4) yes
C(11) Ir(1) C(13) 62.7(4) yes
C(11) Ir(1) C(14) 62.7(4) yes
C(11) Ir(1) C(15) 37.6(4) yes
C(12) Ir(1) C(13) 37.2(4) yes
C(12) Ir(1) C(14) 62.7(4) yes
C(12) Ir(1) C(15) 63.1(3) yes
C(13) Ir(1) C(14) 37.0(4) yes
C(13) Ir(1) C(15) 61.5(4) yes
C(14) Ir(1) C(15) 36.6(4) yes
I(2) Ir(2) N(3) 90.08(17) yes
I(2) Ir(2) N(4) 88.02(17) yes
I(2) Ir(2) C(26) 155.0(2) yes
I(2) Ir(2) C(27) 141.7(2) yes
I(2) Ir(2) C(28) 105.0(2) yes
I(2) Ir(2) C(29) 93.5(2) yes
I(2) Ir(2) C(30) 116.8(2) yes
N(3) Ir(2) N(4) 76.7(2) yes
N(3) Ir(2) C(26) 114.7(2) yes
N(3) Ir(2) C(27) 96.1(2) yes
N(3) Ir(2) C(28) 111.6(2) yes
N(3) Ir(2) C(29) 149.6(3) yes
N(3) Ir(2) C(30) 153.1(3) yes
N(4) Ir(2) C(26) 100.3(2) yes
N(4) Ir(2) C(27) 130.2(3) yes
N(4) Ir(2) C(28) 164.2(2) yes
N(4) Ir(2) C(29) 133.6(2) yes
N(4) Ir(2) C(30) 102.2(2) yes
C(26) Ir(2) C(27) 37.9(3) yes
C(26) Ir(2) C(28) 64.1(3) yes
C(26) Ir(2) C(29) 63.7(3) yes
C(26) Ir(2) C(30) 38.6(3) yes
C(27) Ir(2) C(28) 38.0(3) yes
C(27) Ir(2) C(29) 63.5(3) yes
C(27) Ir(2) C(30) 63.7(3) yes
C(28) Ir(2) C(29) 38.6(3) yes
C(28) Ir(2) C(30) 64.1(3) yes
C(29) Ir(2) C(30) 37.6(3) yes
Ir(1) N(1) C(1) 123.2(4) yes
Ir(1) N(1) C(5) 117.0(4) yes
C(1) N(1) C(5) 119.7(6) yes
Ir(1) N(2) C(6) 117.1(4) yes
Ir(1) N(2) C(10) 124.9(4) yes
C(6) N(2) C(10) 118.0(5) yes
Ir(2) N(3) C(16) 122.9(4) yes
Ir(2) N(3) C(20) 117.3(4) yes
C(16) N(3) C(20) 119.2(5) yes
Ir(2) N(4) C(21) 116.3(4) yes
Ir(2) N(4) C(25) 123.5(4) yes
C(21) N(4) C(25) 119.8(6) yes
O(1) N(5) O(2) 120.0(7) yes
O(1) N(5) O(3) 122.4(8) yes
O(2) N(5) O(3) 117.5(8) yes
O(4) N(6) O(5) 120.7(6) yes
O(4) N(6) O(6) 119.8(5) yes
O(5) N(6) O(6) 119.5(5) yes
N(1) C(1) C(2) 121.8(6) yes
C(1) C(2) C(3) 118.6(8) yes
C(2) C(3) C(4) 119.7(8) yes
C(3) C(4) C(5) 119.6(6) yes
N(1) C(5) C(4) 120.6(6) yes
N(1) C(5) C(6) 115.0(5) yes
C(4) C(5) C(6) 124.4(5) yes
N(2) C(6) C(5) 113.6(5) yes
N(2) C(6) C(7) 122.3(6) yes
C(5) C(6) C(7) 124.1(6) yes
C(6) C(7) C(8) 118.5(6) yes
C(7) C(8) C(9) 119.7(6) yes
C(8) C(9) C(10) 119.5(6) yes
N(2) C(10) C(9) 122.0(6) yes
Ir(1) C(11) C(12) 70.7(5) yes
Ir(1) C(11) C(15) 71.7(5) yes
C(12) C(11) C(15) 106.6(9) yes
Ir(1) C(12) C(11) 70.6(5) yes
Ir(1) C(12) C(13) 71.2(5) yes
C(11) C(12) C(13) 106.2(9) yes
Ir(1) C(13) C(12) 71.7(7) yes
Ir(1) C(13) C(14) 71.5(7) yes
C(12) C(13) C(14) 110.0(9) yes
Ir(1) C(14) C(13) 71.5(8) yes
Ir(1) C(14) C(15) 72.4(8) yes
C(13) C(14) C(15) 108.4(9) yes
Ir(1) C(15) C(11) 70.7(6) yes
Ir(1) C(15) C(14) 70.9(7) yes
C(11) C(15) C(14) 108.9(9) yes
N(3) C(16) C(17) 120.2(7) yes
C(16) C(17) C(18) 120.0(7) yes
C(17) C(18) C(19) 118.6(7) yes
C(18) C(19) C(20) 119.6(7) yes
N(3) C(20) C(19) 122.3(6) yes
N(3) C(20) C(21) 113.9(5) yes
C(19) C(20) C(21) 123.7(6) yes
N(4) C(21) C(20) 114.0(5) yes
N(4) C(21) C(22) 120.0(6) yes
C(20) C(21) C(22) 125.9(5) yes
C(21) C(22) C(23) 119.6(6) yes
C(22) C(23) C(24) 119.1(7) yes
C(23) C(24) C(25) 121.0(7) yes
N(4) C(25) C(24) 120.4(6) yes
Ir(2) C(26) C(27) 70.5(4) yes
Ir(2) C(26) C(30) 71.0(4) yes
C(27) C(26) C(30) 107.2(8) yes
Ir(2) C(27) C(26) 71.5(5) yes
Ir(2) C(27) C(28) 71.0(5) yes
C(26) C(27) C(28) 109.6(8) yes
Ir(2) C(28) C(27) 71.0(5) yes
Ir(2) C(28) C(29) 71.1(4) yes
C(27) C(28) C(29) 106.8(8) yes
Ir(2) C(29) C(28) 70.3(4) yes
Ir(2) C(29) C(30) 71.5(4) yes
C(28) C(29) C(30) 108.8(8) yes
Ir(2) C(30) C(26) 70.5(3) yes
Ir(2) C(30) C(29) 70.9(3) yes
C(26) C(30) C(29) 107.7(8) yes
N(1) C(1) H(1) 119.1 no
C(2) C(1) H(1) 119.1 no
C(1) C(2) H(2) 120.7 no
C(3) C(2) H(2) 120.7 no
C(2) C(3) H(3) 120.2 no
C(4) C(3) H(3) 120.1 no
C(3) C(4) H(4) 120.2 no
C(5) C(4) H(4) 120.2 no
C(6) C(7) H(5) 120.8 no
C(8) C(7) H(5) 120.8 no
C(7) C(8) H(6) 120.1 no
C(9) C(8) H(6) 120.2 no
C(8) C(9) H(7) 120.2 no
C(10) C(9) H(7) 120.2 no
N(2) C(10) H(8) 119.0 no
C(9) C(10) H(8) 119.0 no
Ir(1) C(11) H(9) 122.6 no
C(12) C(11) H(9) 126.7 no
C(15) C(11) H(9) 126.7 no
Ir(1) C(12) H(10) 123.0 no
C(11) C(12) H(10) 126.9 no
C(13) C(12) H(10) 126.9 no
Ir(1) C(13) H(11) 123.4 no
C(12) C(13) H(11) 125.0 no
C(14) C(13) H(11) 125.0 no
Ir(1) C(14) H(12) 121.9 no
C(13) C(14) H(12) 125.8 no
C(15) C(14) H(12) 125.8 no
Ir(1) C(15) H(13) 124.5 no
C(11) C(15) H(13) 125.6 no
C(14) C(15) H(13) 125.6 no
N(3) C(16) H(14) 119.9 no
C(17) C(16) H(14) 119.9 no
C(16) C(17) H(15) 120.0 no
C(18) C(17) H(15) 120.0 no
C(17) C(18) H(16) 120.7 no
C(19) C(18) H(16) 120.7 no
C(18) C(19) H(17) 120.2 no
C(20) C(19) H(17) 120.2 no
C(21) C(22) H(18) 120.2 no
C(23) C(22) H(18) 120.2 no
C(22) C(23) H(19) 120.4 no
C(24) C(23) H(19) 120.4 no
C(23) C(24) H(20) 119.5 no
C(25) C(24) H(20) 119.5 no
N(4) C(25) H(21) 119.8 no
C(24) C(25) H(21) 119.8 no
Ir(2) C(26) H(22) 123.7 no
C(27) C(26) H(22) 126.4 no
C(30) C(26) H(22) 126.4 no
Ir(2) C(27) H(23) 123.8 no
C(26) C(27) H(23) 125.2 no
C(28) C(27) H(23) 125.2 no
Ir(2) C(28) H(24) 123.0 no
C(27) C(28) H(24) 126.6 no
C(29) C(28) H(24) 126.6 no
Ir(2) C(29) H(25) 124.2 no
C(28) C(29) H(25) 125.6 no
C(30) C(29) H(25) 125.6 no
Ir(2) C(30) H(26) 124.1 no
C(26) C(30) H(26) 126.1 no
C(29) C(30) H(26) 126.1 no

loop_
_geom_bond_atom_site_label_1
_geom_bond_atom_site_label_2
_geom_bond_distance
_geom_bond_publ_flag
Ir(1) I(1) 2.6930(6) yes
Ir(1) N(1) 2.076(5) yes
Ir(1) N(2) 2.071(4) yes
Ir(1) C(11) 2.148(8) yes
Ir(1) C(12) 2.150(9) yes
Ir(1) C(13) 2.143(13) yes
Ir(1) C(14) 2.143(12) yes
Ir(1) C(15) 2.162(12) yes
Ir(2) I(2) 2.6893(6) yes
Ir(2) N(3) 2.062(4) yes
Ir(2) N(4) 2.070(5) yes
Ir(2) C(26) 2.165(7) yes
Ir(2) C(27) 2.152(9) yes
Ir(2) C(28) 2.153(8) yes
Ir(2) C(29) 2.164(6) yes
Ir(2) C(30) 2.172(6) yes
O(1) N(5) 1.158(13) yes
O(2) N(5) 1.233(9) yes
O(3) N(5) 1.226(9) yes
O(4) N(6) 1.248(7) yes
O(5) N(6) 1.250(7) yes
O(6) N(6) 1.252(8) yes
N(1) C(1) 1.339(9) yes
N(1) C(5) 1.345(7) yes
N(2) C(6) 1.368(8) yes
N(2) C(10) 1.348(8) yes
N(3) C(16) 1.359(9) yes
N(3) C(20) 1.339(8) yes
N(4) C(21) 1.358(7) yes
N(4) C(25) 1.360(9) yes
C(1) C(2) 1.367(12) yes
C(2) C(3) 1.379(12) yes
C(3) C(4) 1.362(13) yes
C(4) C(5) 1.375(10) yes
C(5) C(6) 1.471(9) yes
C(6) C(7) 1.379(8) yes
C(7) C(8) 1.378(10) yes
C(8) C(9) 1.379(10) yes
C(9) C(10) 1.373(8) yes
C(11) C(12) 1.423(15) yes
C(11) C(15) 1.390(16) yes
C(12) C(13) 1.368(17) yes
C(13) C(14) 1.361(15) yes
C(14) C(15) 1.353(15) yes
C(16) C(17) 1.400(10) yes
C(17) C(18) 1.379(12) yes
C(18) C(19) 1.377(12) yes
C(19) C(20) 1.376(9) yes
C(20) C(21) 1.467(9) yes
C(21) C(22) 1.376(10) yes
C(22) C(23) 1.398(11) yes
C(23) C(24) 1.335(11) yes
C(24) C(25) 1.371(11) yes
C(26) C(27) 1.403(14) yes
C(26) C(30) 1.432(13) yes
C(27) C(28) 1.403(14) yes
C(28) C(29) 1.426(13) yes
C(29) C(30) 1.397(12) yes
C(1) H(1) 0.940 no
C(2) H(2) 0.940 no
C(3) H(3) 0.940 no
C(4) H(4) 0.940 no
C(7) H(5) 0.940 no
C(8) H(6) 0.940 no
C(9) H(7) 0.940 no
C(10) H(8) 0.940 no
C(11) H(9) 0.940 no
C(12) H(10) 0.940 no
C(13) H(11) 0.940 no
C(14) H(12) 0.940 no
C(15) H(13) 0.940 no
C(16) H(14) 0.940 no
C(17) H(15) 0.940 no
C(18) H(16) 0.940 no
C(19) H(17) 0.940 no
C(22) H(18) 0.940 no
C(23) H(19) 0.940 no
C(24) H(20) 0.940 no
C(25) H(21) 0.940 no
C(26) H(22) 0.940 no
C(27) H(23) 0.940 no
C(28) H(24) 0.940 no
C(29) H(25) 0.940 no
C(30) H(26) 0.940 no

loop_
_geom_contact_atom_site_label_1
_geom_contact_atom_site_label_2
_geom_contact_distance
_geom_contact_site_symmetry_2
O(1) C(1) 3.325(14) .
O(1) C(13) 3.528(14) .
O(2) C(13) 3.392(15) .
O(2) C(14) 3.307(13) 2_666
O(2) C(25) 3.155(7) .
O(2) C(30) 3.508(11) .
O(2) C(30) 3.203(8) 2_666
O(3) C(8) 3.102(10) 1_545
O(3) C(9) 3.564(10) 1_545
O(3) C(14) 3.592(14) 2_666
O(3) C(27) 3.366(12) 1_655
O(3) C(28) 3.434(12) 1_655
O(3) C(29) 3.069(8) 2_666
O(3) C(30) 3.362(9) 2_666
O(4) C(3) 3.556(11) 2_776
O(4) C(4) 3.291(9) 2_776
O(4) C(7) 3.460(8) .
O(4) C(8) 3.192(9) .
O(4) C(10) 3.518(9) 2_676
O(4) C(15) 3.297(11) 2_676
O(4) C(19) 3.479(9) 2_666
O(4) C(20) 3.517(9) 2_666
O(4) C(21) 3.383(10) 2_666
O(4) C(22) 3.230(11) 2_666
O(5) N(2) 3.372(7) .
O(5) N(4) 3.312(8) 2_666
O(5) C(6) 3.226(9) .
O(5) C(7) 3.271(10) .
O(5) C(8) 3.435(10) .
O(5) C(9) 3.538(10) .
O(5) C(9) 3.202(9) 2_676
O(5) C(10) 3.502(9) .
O(5) C(10) 3.229(9) 2_676
O(5) C(21) 3.221(8) 2_666
O(5) C(22) 3.445(9) 2_666
O(5) C(26) 3.313(10) 2_666
O(6) N(3) 3.310(8) 2_666
O(6) C(6) 3.496(7) .
O(6) C(7) 3.083(9) .
O(6) C(7) 3.295(9) 2_776
O(6) C(19) 3.435(7) 2_666
O(6) C(20) 3.084(9) 2_666
O(6) C(21) 3.440(10) 2_666
O(6) C(26) 3.378(10) 2_666
O(6) C(27) 3.492(11) 2_666
N(2) O(5) 3.372(7) .
N(3) O(6) 3.310(8) 2_666
N(4) O(5) 3.312(8) 2_666
N(5) C(25) 3.586(7) .
N(5) C(29) 3.494(8) 2_666
N(5) C(30) 3.282(8) 2_666
N(6) C(6) 3.451(8) .
N(6) C(7) 3.032(10) .
N(6) C(8) 3.215(10) .
N(6) C(20) 3.242(9) 2_666
N(6) C(21) 3.103(10) 2_666
N(6) C(22) 3.378(10) 2_666
C(1) O(1) 3.325(14) .
C(3) O(4) 3.556(11) 2_776
C(4) O(4) 3.291(9) 2_776
C(6) O(5) 3.226(9) .
C(6) O(6) 3.496(7) .
C(6) N(6) 3.451(8) .
C(6) C(18) 3.561(12) 1_665
C(7) O(4) 3.460(8) .
C(7) O(5) 3.271(10) .
C(7) O(6) 3.083(9) .
C(7) O(6) 3.295(9) 2_776
C(7) N(6) 3.032(10) .
C(7) C(17) 3.301(12) 1_665
C(7) C(18) 3.502(11) 1_665
C(8) O(3) 3.102(10) 1_565
C(8) O(4) 3.192(9) .
C(8) O(5) 3.435(10) .
C(8) N(6) 3.215(10) .
C(8) C(17) 3.556(11) 1_665
C(9) O(3) 3.564(10) 1_565
C(9) O(5) 3.538(10) .
C(9) O(5) 3.202(9) 2_676
C(9) C(24) 3.570(11) 1_565
C(10) O(4) 3.518(9) 2_676
C(10) O(5) 3.502(9) .
C(10) O(5) 3.229(9) 2_676
C(10) C(23) 3.383(11) 1_565
C(13) O(1) 3.528(14) .
C(13) O(2) 3.392(15) .
C(14) O(2) 3.307(14) 2_666
C(14) O(3) 3.592(14) 2_666
C(15) O(4) 3.297(11) 2_676
C(17) C(7) 3.301(12) 1_445
C(17) C(8) 3.556(11) 1_445
C(17) C(22) 3.578(12) 2_555
C(17) C(23) 3.339(11) 2_555
C(18) C(6) 3.561(12) 1_445
C(18) C(7) 3.502(11) 1_445
C(18) C(22) 3.463(12) 2_555
C(18) C(23) 3.396(12) 2_555
C(18) C(24) 3.571(10) 2_555
C(19) O(4) 3.479(9) 2_666
C(19) O(6) 3.435(7) 2_666
C(19) C(21) 3.410(10) 2_555
C(19) C(22) 3.497(11) 2_555
C(20) O(4) 3.517(9) 2_666
C(20) O(6) 3.084(9) 2_666
C(20) N(6) 3.242(9) 2_666
C(21) O(4) 3.383(10) 2_666
C(21) O(5) 3.221(8) 2_666
C(21) O(6) 3.440(10) 2_666
C(21) N(6) 3.103(10) 2_666
C(21) C(19) 3.410(10) 2_555
C(22) O(4) 3.230(11) 2_666
C(22) O(5) 3.445(9) 2_666
C(22) N(6) 3.378(10) 2_666
C(22) C(17) 3.578(12) 2_555
C(22) C(18) 3.463(12) 2_555
C(22) C(19) 3.497(11) 2_555
C(23) C(10) 3.383(11) 1_545
C(23) C(17) 3.339(11) 2_555
C(23) C(18) 3.396(12) 2_555
C(24) C(9) 3.570(11) 1_545
C(24) C(18) 3.571(10) 2_555
C(25) O(2) 3.155(7) .
C(25) N(5) 3.586(7) .
C(26) O(5) 3.313(10) 2_666
C(26) O(6) 3.378(10) 2_666
C(27) O(3) 3.366(12) 1_455
C(27) O(6) 3.492(11) 2_666
C(28) O(3) 3.434(12) 1_455
C(28) C(28) 3.226(11) 2_566
C(29) O(3) 3.069(8) 2_666
C(29) N(5) 3.494(8) 2_666
C(30) O(2) 3.508(11) .
C(30) O(2) 3.203(8) 2_666
C(30) O(3) 3.362(9) 2_666
C(30) N(5) 3.282(8) 2_666
I(1) H(1) 3.280 2_665
I(1) H(16) 3.192 1_665
I(1) H(19) 3.165 1_565
I(2) H(2) 3.036 1_455
I(2) H(9) 3.273 2_565
I(2) H(17) 3.027 2_555
I(2) H(18) 3.534 2_555
O(1) H(1) 2.768 .
O(1) H(11) 2.611 .
O(1) H(14) 2.769 1_655
O(1) H(20) 2.998 .
O(1) H(21) 3.098 .
O(1) H(24) 2.823 1_655
O(2) H(7) 3.512 1_545
O(2) H(11) 2.561 .
O(2) H(12) 2.543 2_666
O(2) H(20) 3.360 .
O(2) H(21) 2.501 .
O(2) H(26) 2.637 .
O(2) H(26) 2.746 2_666
O(3) H(6) 2.356 1_545
O(3) H(7) 3.285 1_545
O(3) H(12) 3.090 2_666
O(3) H(14) 2.986 1_655
O(3) H(20) 3.578 .
O(3) H(23) 2.777 1_655
O(3) H(24) 2.942 1_655
O(3) H(25) 2.882 2_666
O(3) H(26) 3.426 2_666
O(4) H(3) 3.085 2_776
O(4) H(4) 2.545 2_776
O(4) H(5) 3.575 .
O(4) H(6) 3.135 .
O(4) H(8) 2.586 2_676
O(4) H(13) 2.417 2_676
O(4) H(17) 3.243 2_666
O(4) H(18) 3.067 2_666
O(5) H(7) 2.577 2_676
O(5) H(8) 2.616 2_676
O(5) H(22) 2.529 2_666
O(6) H(4) 3.454 .
O(6) H(4) 2.699 2_776
O(6) H(5) 2.888 .
O(6) H(5) 2.374 2_776
O(6) H(22) 2.883 2_666
O(6) H(23) 3.109 2_666
N(1) H(22) 3.401 2_666
N(2) H(19) 3.570 1_565
N(3) H(18) 3.475 2_555
N(4) H(17) 3.584 2_555
N(5) H(6) 3.352 1_545
N(5) H(11) 2.953 .
N(5) H(12) 3.244 2_666
N(5) H(14) 3.171 1_655
N(5) H(20) 3.063 .
N(5) H(21) 3.023 .
N(5) H(24) 3.174 1_655
N(5) H(25) 3.546 2_666
N(5) H(26) 3.173 2_666
N(6) H(4) 3.006 2_776
N(6) H(5) 3.169 .
N(6) H(5) 3.457 2_776
N(6) H(6) 3.470 .
N(6) H(8) 2.982 2_676
N(6) H(13) 3.525 2_676
N(6) H(18) 3.536 2_666
N(6) H(22) 3.102 2_666
C(2) H(24) 3.187 1_655
C(2) H(25) 3.494 1_655
C(3) H(13) 3.571 1_655
C(3) H(25) 3.339 1_655
C(4) H(16) 3.385 1_665
C(5) H(16) 3.205 1_665
C(5) H(22) 3.308 2_666
C(6) H(15) 3.543 1_665
C(6) H(16) 3.317 1_665
C(7) H(15) 3.316 1_665
C(8) H(13) 3.410 2_676
C(8) H(15) 3.344 1_665
C(9) H(8) 3.439 2_676
C(9) H(13) 3.584 2_676
C(9) H(19) 3.580 1_565
C(9) H(20) 3.490 1_565
C(10) H(7) 3.447 2_676
C(10) H(19) 3.161 1_565
C(11) H(3) 3.216 1_455
C(11) H(25) 3.496 .
C(13) H(21) 3.262 .
C(13) H(25) 3.474 .
C(13) H(26) 3.174 .
C(14) H(7) 3.524 2_676
C(14) H(25) 3.111 .
C(14) H(26) 3.289 .
C(15) H(3) 3.029 1_455
C(15) H(25) 3.087 .
C(16) H(18) 3.530 2_555
C(17) H(5) 3.376 1_445
C(17) H(19) 3.300 2_555
C(17) H(20) 3.339 1_455
C(18) H(4) 3.530 1_445
C(18) H(5) 3.424 1_445
C(19) H(4) 3.464 1_445
C(20) H(18) 3.556 2_555
C(21) H(17) 3.437 2_555
C(22) H(8) 3.369 1_545
C(23) H(7) 3.593 1_545
C(23) H(8) 3.160 1_545
C(23) H(15) 3.329 1_655
C(23) H(15) 3.417 2_555
C(23) H(16) 3.539 2_555
C(24) H(7) 3.328 1_545
C(24) H(15) 3.227 1_655
C(24) H(16) 3.359 2_555
C(25) H(16) 3.507 2_555
C(27) H(24) 3.293 2_566
C(28) H(2) 3.363 1_455
C(28) H(24) 3.121 2_566
C(29) H(2) 3.510 1_455
C(29) H(24) 3.501 2_566
H(1) I(1) 3.280 2_665
H(1) O(1) 2.768 .
H(1) H(10) 3.504 2_665
H(2) I(2) 3.036 1_655
H(2) C(28) 3.363 1_655
H(2) C(29) 3.510 1_655
H(2) H(24) 2.827 1_655
H(2) H(25) 3.122 1_655
H(3) O(4) 3.085 2_776
H(3) C(11) 3.216 1_655
H(3) C(15) 3.029 1_655
H(3) H(9) 3.073 1_655
H(3) H(13) 2.679 1_655
H(3) H(25) 2.827 1_655
H(4) O(4) 2.545 2_776
H(4) O(6) 3.454 .
H(4) O(6) 2.699 2_776
H(4) N(6) 3.006 2_776
H(4) C(18) 3.530 1_665
H(4) C(19) 3.464 1_665
H(4) H(5) 3.463 2_776
H(4) H(16) 3.511 1_665
H(4) H(17) 3.417 1_665
H(5) O(4) 3.575 .
H(5) O(6) 2.888 .
H(5) O(6) 2.374 2_776
H(5) N(6) 3.169 .
H(5) N(6) 3.457 2_776
H(5) C(17) 3.376 1_665
H(5) C(18) 3.424 1_665
H(5) H(4) 3.463 2_776
H(5) H(5) 3.418 2_776
H(6) O(3) 2.356 1_565
H(6) O(4) 3.135 .
H(6) N(5) 3.352 1_565
H(6) N(6) 3.470 .
H(6) H(13) 2.961 2_676
H(6) H(14) 3.557 1_665
H(6) H(23) 3.003 1_665
H(7) O(2) 3.512 1_565
H(7) O(3) 3.285 1_565
H(7) O(5) 2.577 2_676
H(7) C(10) 3.447 2_676
H(7) C(14) 3.524 2_676
H(7) C(23) 3.593 1_565
H(7) C(24) 3.328 1_565
H(7) H(8) 3.324 2_676
H(7) H(12) 2.870 2_676
H(7) H(13) 3.278 2_676
H(7) H(20) 3.358 1_565
H(8) O(4) 2.586 2_676
H(8) O(5) 2.616 2_676
H(8) N(6) 2.982 2_676
H(8) C(9) 3.439 2_676
H(8) C(22) 3.369 1_565
H(8) C(23) 3.160 1_565
H(8) H(7) 3.324 2_676
H(8) H(18) 3.445 1_565
H(8) H(19) 3.089 1_565
H(9) I(2) 3.273 2_565
H(9) H(3) 3.073 1_455
H(10) H(1) 3.504 2_665
H(10) H(21) 3.506 .
H(11) O(1) 2.611 .
H(11) O(2) 2.561 .
H(11) N(5) 2.953 .
H(11) H(21) 2.748 .
H(11) H(26) 2.993 .
H(12) O(2) 2.543 2_666
H(12) O(3) 3.090 2_666
H(12) N(5) 3.244 2_666
H(12) H(7) 2.870 2_676
H(12) H(22) 3.346 2_666
H(12) H(25) 3.380 .
H(12) H(26) 3.235 .
H(12) H(26) 3.399 2_666
H(13) O(4) 2.417 2_676
H(13) N(6) 3.525 2_676
H(13) C(3) 3.571 1_455
H(13) C(8) 3.410 2_676
H(13) C(9) 3.584 2_676
H(13) H(3) 2.679 1_455
H(13) H(6) 2.961 2_676
H(13) H(7) 3.278 2_676
H(13) H(25) 3.312 .
H(14) O(1) 2.769 1_455
H(14) O(3) 2.986 1_455
H(14) N(5) 3.171 1_455
H(14) H(6) 3.557 1_445
H(14) H(20) 3.224 1_455
H(15) C(6) 3.543 1_445
H(15) C(7) 3.316 1_445
H(15) C(8) 3.344 1_445
H(15) C(23) 3.329 1_455
H(15) C(23) 3.417 2_555
H(15) C(24) 3.227 1_455
H(15) H(19) 2.769 1_455
H(15) H(19) 3.198 2_555
H(15) H(20) 2.545 1_455
H(16) I(1) 3.192 1_445
H(16) C(4) 3.385 1_445
H(16) C(5) 3.205 1_445
H(16) C(6) 3.317 1_445
H(16) C(23) 3.539 2_555
H(16) C(24) 3.359 2_555
H(16) C(25) 3.507 2_555
H(16) H(4) 3.511 1_445
H(17) I(2) 3.027 2_555
H(17) O(4) 3.243 2_666
H(17) N(4) 3.584 2_555
H(17) C(21) 3.437 2_555
H(17) H(4) 3.417 1_445
H(18) I(2) 3.534 2_555
H(18) O(4) 3.067 2_666
H(18) N(3) 3.475 2_555
H(18) N(6) 3.536 2_666
H(18) C(16) 3.530 2_555
H(18) C(20) 3.556 2_555
H(18) H(8) 3.445 1_545
H(19) I(1) 3.165 1_545
H(19) N(2) 3.570 1_545
H(19) C(9) 3.580 1_545
H(19) C(10) 3.161 1_545
H(19) C(17) 3.300 2_555
H(19) H(8) 3.089 1_545
H(19) H(15) 2.769 1_655
H(19) H(15) 3.198 2_555
H(20) O(1) 2.998 .
H(20) O(2) 3.360 .
H(20) O(3) 3.578 .
H(20) N(5) 3.063 .
H(20) C(9) 3.490 1_545
H(20) C(17) 3.339 1_655
H(20) H(7) 3.358 1_545
H(20) H(14) 3.224 1_655
H(20) H(15) 2.545 1_655
H(21) O(1) 3.098 .
H(21) O(2) 2.501 .
H(21) N(5) 3.023 .
H(21) C(13) 3.262 .
H(21) H(10) 3.506 .
H(21) H(11) 2.748 .
H(22) O(5) 2.529 2_666
H(22) O(6) 2.883 2_666
H(22) N(1) 3.401 2_666
H(22) N(6) 3.102 2_666
H(22) C(5) 3.308 2_666
H(22) H(12) 3.346 2_666
H(23) O(3) 2.777 1_455
H(23) O(6) 3.109 2_666
H(23) H(6) 3.003 1_445
H(23) H(24) 3.563 2_566
H(24) O(1) 2.823 1_455
H(24) O(3) 2.942 1_455
H(24) N(5) 3.174 1_455
H(24) C(2) 3.187 1_455
H(24) C(27) 3.293 2_566
H(24) C(28) 3.121 2_566
H(24) C(29) 3.501 2_566
H(24) H(2) 2.827 1_455
H(24) H(23) 3.563 2_566
H(24) H(24) 3.292 2_566
H(25) O(3) 2.882 2_666
H(25) N(5) 3.546 2_666
H(25) C(2) 3.494 1_455
H(25) C(3) 3.339 1_455
H(25) C(11) 3.496 .
H(25) C(13) 3.474 .
H(25) C(14) 3.111 .
H(25) C(15) 3.087 .
H(25) H(2) 3.122 1_455
H(25) H(3) 2.827 1_455
H(25) H(12) 3.380 .
H(25) H(13) 3.312 .
H(26) O(2) 2.637 .
H(26) O(2) 2.746 2_666
H(26) O(3) 3.426 2_666
H(26) N(5) 3.173 2_666
H(26) C(13) 3.174 .
H(26) C(14) 3.289 .
H(26) H(11) 2.993 .
H(26) H(12) 3.235 .
H(26) H(12) 3.399 2_666

loop_
_geom_torsion_atom_site_label_1
_geom_torsion_atom_site_label_2
_geom_torsion_atom_site_label_3
_geom_torsion_atom_site_label_4
_geom_torsion
I(1) Ir(1) N(1) C(1) -89.3(6)
I(1) Ir(1) N(1) C(5) 86.1(5)
I(1) Ir(1) N(2) C(6) -84.1(5)
I(1) Ir(1) N(2) C(10) 94.8(5)
I(1) Ir(1) C(11) C(12) 99.8(7)
I(1) Ir(1) C(11) C(15) -144.5(6)
I(1) Ir(1) C(12) C(11) -84.3(7)
I(1) Ir(1) C(12) C(13) 160.0(6)
I(1) Ir(1) C(13) C(12) -27.4(8)
I(1) Ir(1) C(13) C(14) -146.8(4)
I(1) Ir(1) C(14) C(13) 78.7(9)
I(1) Ir(1) C(14) C(15) -38.3(10)
I(1) Ir(1) C(15) C(11) 43.5(7)
I(1) Ir(1) C(15) C(14) 162.5(4)
N(1) Ir(1) N(2) C(6) 2.7(5)
N(1) Ir(1) N(2) C(10) -178.3(6)
N(2) Ir(1) N(1) C(1) -178.9(7)
N(2) Ir(1) N(1) C(5) -3.5(5)
N(1) Ir(1) C(11) C(12) 10.8(14)
N(1) Ir(1) C(11) C(15) 126.5(8)
C(11) Ir(1) N(1) C(1) 1.2(13)
C(11) Ir(1) N(1) C(5) 176.6(9)
N(1) Ir(1) C(12) C(11) -174.9(6)
N(1) Ir(1) C(12) C(13) 69.5(7)
C(12) Ir(1) N(1) C(1) 8.7(8)
C(12) Ir(1) N(1) C(5) -175.9(6)
N(1) Ir(1) C(13) C(12) -121.8(6)
N(1) Ir(1) C(13) C(14) 118.8(5)
C(13) Ir(1) N(1) C(1) 43.7(7)
C(13) Ir(1) N(1) C(5) -140.9(6)
N(1) Ir(1) C(14) C(13) -72.1(5)
N(1) Ir(1) C(14) C(15) 170.8(4)
C(14) Ir(1) N(1) C(1) 79.2(7)
C(14) Ir(1) N(1) C(5) -105.4(6)
N(1) Ir(1) C(15) C(11) -136.1(7)
N(1) Ir(1) C(15) C(14) -17.1(8)
C(15) Ir(1) N(1) C(1) 90.4(8)
C(15) Ir(1) N(1) C(5) -94.2(7)
N(2) Ir(1) C(11) C(12) -169.2(6)
N(2) Ir(1) C(11) C(15) -53.5(9)
C(11) Ir(1) N(2) C(6) -177.3(6)
C(11) Ir(1) N(2) C(10) 1.7(8)
N(2) Ir(1) C(12) C(11) 33.8(17)
N(2) Ir(1) C(12) C(13) -81.9(14)
C(12) Ir(1) N(2) C(6) 156.6(12)
C(12) Ir(1) N(2) C(10) -24.4(15)
N(2) Ir(1) C(13) C(12) 156.7(5)
N(2) Ir(1) C(13) C(14) 37.3(7)
C(13) Ir(1) N(2) C(6) 92.8(6)
C(13) Ir(1) N(2) C(10) -88.2(7)
N(2) Ir(1) C(14) C(13) -155.1(5)
N(2) Ir(1) C(14) C(15) 87.8(5)
C(14) Ir(1) N(2) C(6) 115.2(5)
C(14) Ir(1) N(2) C(10) -65.9(6)
N(2) Ir(1) C(15) C(11) 139.7(7)
N(2) Ir(1) C(15) C(14) -101.4(5)
C(15) Ir(1) N(2) C(6) 152.6(5)
C(15) Ir(1) N(2) C(10) -28.4(7)
C(11) Ir(1) C(12) C(13) -115.6(10)
C(12) Ir(1) C(11) C(15) 115.7(11)
C(11) Ir(1) C(13) C(12) 39.3(6)
C(11) Ir(1) C(13) C(14) -80.0(6)
C(13) Ir(1) C(11) C(12) -37.8(7)
C(13) Ir(1) C(11) C(15) 77.9(8)
C(11) Ir(1) C(14) C(13) 80.1(6)
C(11) Ir(1) C(14) C(15) -37.0(5)
C(14) Ir(1) C(11) C(12) -79.7(8)
C(14) Ir(1) C(11) C(15) 36.0(6)
C(11) Ir(1) C(15) C(14) 118.9(9)
C(15) Ir(1) C(11) C(12) -115.7(11)
C(12) Ir(1) C(13) C(14) -119.4(9)
C(13) Ir(1) C(12) C(11) 115.6(10)
C(12) Ir(1) C(14) C(13) 36.3(5)
C(12) Ir(1) C(14) C(15) -80.7(5)
C(14) Ir(1) C(12) C(11) 79.5(8)
C(14) Ir(1) C(12) C(13) -36.2(6)
C(12) Ir(1) C(15) C(11) -39.2(7)
C(12) Ir(1) C(15) C(14) 79.8(6)
C(15) Ir(1) C(12) C(11) 38.1(7)
C(15) Ir(1) C(12) C(13) -77.5(7)
C(13) Ir(1) C(14) C(15) -117.0(7)
C(14) Ir(1) C(13) C(12) 119.4(9)
C(13) Ir(1) C(15) C(11) -81.3(7)
C(13) Ir(1) C(15) C(14) 37.6(5)
C(15) Ir(1) C(13) C(12) 82.1(7)
C(15) Ir(1) C(13) C(14) -37.2(5)
C(14) Ir(1) C(15) C(11) -118.9(9)
C(15) Ir(1) C(14) C(13) 117.0(7)
I(2) Ir(2) N(3) C(16) -89.1(6)
I(2) Ir(2) N(3) C(20) 99.9(5)
I(2) Ir(2) N(4) C(21) -101.5(4)
I(2) Ir(2) N(4) C(25) 85.2(5)
I(2) Ir(2) C(26) C(27) 105.6(7)
I(2) Ir(2) C(26) C(30) -11.3(9)
I(2) Ir(2) C(27) C(26) -139.0(4)
I(2) Ir(2) C(27) C(28) -19.8(6)
I(2) Ir(2) C(28) C(27) 167.5(4)
I(2) Ir(2) C(28) C(29) -76.4(4)
I(2) Ir(2) C(29) C(28) 109.9(4)
I(2) Ir(2) C(29) C(30) -131.4(5)
I(2) Ir(2) C(30) C(26) 174.7(4)
I(2) Ir(2) C(30) C(29) 57.0(5)
N(3) Ir(2) N(4) C(21) -11.0(4)
N(3) Ir(2) N(4) C(25) 175.8(6)
N(4) Ir(2) N(3) C(16) -177.0(6)
N(4) Ir(2) N(3) C(20) 12.0(5)
N(3) Ir(2) C(26) C(27) -66.4(5)
N(3) Ir(2) C(26) C(30) 176.6(4)
C(26) Ir(2) N(3) C(16) 87.6(6)
C(26) Ir(2) N(3) C(20) -83.4(6)
N(3) Ir(2) C(27) C(26) 123.1(4)
N(3) Ir(2) C(27) C(28) -117.7(4)
C(27) Ir(2) N(3) C(16) 53.0(6)
C(27) Ir(2) N(3) C(20) -117.9(5)
N(3) Ir(2) C(28) C(27) 71.3(5)
N(3) Ir(2) C(28) C(29) -172.6(4)
C(28) Ir(2) N(3) C(16) 17.1(7)
C(28) Ir(2) N(3) C(20) -153.9(5)
N(3) Ir(2) C(29) C(28) 13.7(8)
N(3) Ir(2) C(29) C(30) 132.4(6)
C(29) Ir(2) N(3) C(16) 8.0(9)
C(29) Ir(2) N(3) C(20) -163.0(5)
N(3) Ir(2) C(30) C(26) -6.8(9)
N(3) Ir(2) C(30) C(29) -124.4(6)
C(30) Ir(2) N(3) C(16) 92.2(8)
C(30) Ir(2) N(3) C(20) -78.8(8)
N(4) Ir(2) C(26) C(27) -146.4(5)
N(4) Ir(2) C(26) C(30) 96.7(5)
C(26) Ir(2) N(4) C(21) 102.1(5)
C(26) Ir(2) N(4) C(25) -71.1(6)
N(4) Ir(2) C(27) C(26) 45.4(6)
N(4) Ir(2) C(27) C(28) 164.7(3)
C(27) Ir(2) N(4) C(21) 75.7(5)
C(27) Ir(2) N(4) C(25) -97.5(6)
N(4) Ir(2) C(28) C(27) -47.9(13)
N(4) Ir(2) C(28) C(29) 68.3(13)
C(28) Ir(2) N(4) C(21) 112.4(10)
C(28) Ir(2) N(4) C(25) -60.8(13)
N(4) Ir(2) C(29) C(28) -159.6(4)
N(4) Ir(2) C(29) C(30) -40.8(7)
C(29) Ir(2) N(4) C(21) 165.5(5)
C(29) Ir(2) N(4) C(25) -7.7(7)
N(4) Ir(2) C(30) C(26) -91.3(5)
N(4) Ir(2) C(30) C(29) 151.0(5)
C(30) Ir(2) N(4) C(21) 141.4(5)
C(30) Ir(2) N(4) C(25) -31.8(6)
C(26) Ir(2) C(27) C(28) 119.2(7)
C(27) Ir(2) C(26) C(30) -116.9(7)
C(26) Ir(2) C(28) C(27) -36.6(5)
C(26) Ir(2) C(28) C(29) 79.6(5)
C(28) Ir(2) C(26) C(27) 36.7(5)
C(28) Ir(2) C(26) C(30) -80.2(5)
C(26) Ir(2) C(29) C(28) -80.7(5)
C(26) Ir(2) C(29) C(30) 38.0(5)
C(29) Ir(2) C(26) C(27) 79.9(5)
C(29) Ir(2) C(26) C(30) -37.0(5)
C(26) Ir(2) C(30) C(29) -117.7(8)
C(30) Ir(2) C(26) C(27) 116.9(7)
C(27) Ir(2) C(28) C(29) 116.1(6)
C(28) Ir(2) C(27) C(26) -119.2(7)
C(27) Ir(2) C(29) C(28) -38.2(5)
C(27) Ir(2) C(29) C(30) 80.5(6)
C(29) Ir(2) C(27) C(26) -80.5(5)
C(29) Ir(2) C(27) C(28) 38.7(4)
C(27) Ir(2) C(30) C(26) 37.7(5)
C(27) Ir(2) C(30) C(29) -80.0(6)
C(30) Ir(2) C(27) C(26) -38.3(4)
C(30) Ir(2) C(27) C(28) 80.9(5)
C(28) Ir(2) C(29) C(30) 118.7(7)
C(29) Ir(2) C(28) C(27) -116.1(6)
C(28) Ir(2) C(30) C(26) 80.2(5)
C(28) Ir(2) C(30) C(29) -37.4(5)
C(30) Ir(2) C(28) C(27) -79.7(5)
C(30) Ir(2) C(28) C(29) 36.5(4)
C(29) Ir(2) C(30) C(26) 117.7(8)
C(30) Ir(2) C(29) C(28) -118.7(7)
Ir(1) N(1) C(1) C(2) 175.2(7)
Ir(1) N(1) C(5) C(4) -176.1(6)
Ir(1) N(1) C(5) C(6) 3.6(8)
C(1) N(1) C(5) C(4) -0.5(10)
C(1) N(1) C(5) C(6) 179.2(7)
C(5) N(1) C(1) C(2) -0.1(10)
Ir(1) N(2) C(6) C(5) -1.7(8)
Ir(1) N(2) C(6) C(7) 178.3(5)
Ir(1) N(2) C(10) C(9) -178.4(5)
C(6) N(2) C(10) C(9) 0.6(11)
C(10) N(2) C(6) C(5) 179.3(6)
C(10) N(2) C(6) C(7) -0.8(10)
Ir(2) N(3) C(16) C(17) -170.6(5)
Ir(2) N(3) C(20) C(19) 170.7(5)
Ir(2) N(3) C(20) C(21) -11.0(7)
C(16) N(3) C(20) C(19) -0.6(9)
C(16) N(3) C(20) C(21) 177.7(6)
C(20) N(3) C(16) C(17) 0.2(8)
Ir(2) N(4) C(21) C(20) 8.7(7)
Ir(2) N(4) C(21) C(22) -172.3(5)
Ir(2) N(4) C(25) C(24) 172.0(6)
C(21) N(4) C(25) C(24) -1.0(11)
C(25) N(4) C(21) C(20) -177.8(6)
C(25) N(4) C(21) C(22) 1.2(10)
N(1) C(1) C(2) C(3) -0.3(12)
C(1) C(2) C(3) C(4) 1.4(17)
C(2) C(3) C(4) C(5) -2.0(16)
C(3) C(4) C(5) N(1) 1.6(13)
C(3) C(4) C(5) C(6) -178.1(9)
N(1) C(5) C(6) N(2) -1.3(9)
N(1) C(5) C(6) C(7) 178.8(7)
C(4) C(5) C(6) N(2) 178.4(7)
C(4) C(5) C(6) C(7) -1.5(12)
N(2) C(6) C(7) C(8) 0.0(11)
C(5) C(6) C(7) C(8) 179.9(6)
C(6) C(7) C(8) C(9) 0.9(11)
C(7) C(8) C(9) C(10) -1.1(12)
C(8) C(9) C(10) N(2) 0.3(9)
Ir(1) C(11) C(12) C(13) 62.7(8)
Ir(1) C(11) C(15) C(14) -60.9(8)
C(12) C(11) C(15) Ir(1) 62.5(7)
C(12) C(11) C(15) C(14) 1.6(13)
C(15) C(11) C(12) Ir(1) -63.2(7)
C(15) C(11) C(12) C(13) -0.5(13)
Ir(1) C(12) C(13) C(14) 61.6(9)
C(11) C(12) C(13) Ir(1) -62.3(7)
C(11) C(12) C(13) C(14) -0.8(14)
Ir(1) C(13) C(14) C(15) 63.5(8)
C(12) C(13) C(14) Ir(1) -61.7(9)
C(12) C(13) C(14) C(15) 1.8(14)
Ir(1) C(14) C(15) C(11) 60.7(9)
C(13) C(14) C(15) Ir(1) -62.9(8)
C(13) C(14) C(15) C(11) -2.1(14)
N(3) C(16) C(17) C(18) 1.1(12)
C(16) C(17) C(18) C(19) -2.0(12)
C(17) C(18) C(19) C(20) 1.6(11)
C(18) C(19) C(20) N(3) -0.3(9)
C(18) C(19) C(20) C(21) -178.4(7)
N(3) C(20) C(21) N(4) 1.4(9)
N(3) C(20) C(21) C(22) -177.6(7)
C(19) C(20) C(21) N(4) 179.6(6)
C(19) C(20) C(21) C(22) 0.7(11)
N(4) C(21) C(22) C(23) -0.5(10)
C(20) C(21) C(22) C(23) 178.4(7)
C(21) C(22) C(23) C(24) -0.5(10)
C(22) C(23) C(24) C(25) 0.7(12)
C(23) C(24) C(25) N(4) -0.0(12)
Ir(2) C(26) C(27) C(28) -61.1(5)
Ir(2) C(26) C(30) C(29) 61.4(4)
C(27) C(26) C(30) Ir(2) -61.6(4)
C(27) C(26) C(30) C(29) -0.2(6)
C(30) C(26) C(27) Ir(2) 61.9(4)
C(30) C(26) C(27) C(28) 0.8(8)
Ir(2) C(27) C(28) C(29) -62.5(5)
C(26) C(27) C(28) Ir(2) 61.5(5)
C(26) C(27) C(28) C(29) -1.1(8)
Ir(2) C(28) C(29) C(30) -61.5(5)
C(27) C(28) C(29) Ir(2) 62.4(5)
C(27) C(28) C(29) C(30) 0.9(8)
Ir(2) C(29) C(30) C(26) -61.2(4)
C(28) C(29) C(30) Ir(2) 60.7(4)
C(28) C(29) C(30) C(26) -0.5(7)
